data_8107305
loop_
_publ_author_name
'Setshedi, Itumeleng B.'
'Lemmerer, Andreas'
'Smith, Mark G.'

_publ_section_title
;
 The crystal structure of
 N&#x2032;-[bis(2-hydroxyphenyl)methylidene]pyridine-4-carbohydrazide,
 C19H15N3O3
;
_journal_issue 6
_journal_name_full 'Zeitschrift f\"ur Kristallographie - New Crystal Structures'
_journal_page_first 1105
_journal_page_last 1107
_journal_paper_doi 10.1515/ncrs-2022-0356
_journal_volume 237
_journal_year 2022
_chemical_formula_moiety 'C19 H15 N3 O3'
_chemical_formula_sum 'C19 H15 N3 O3'
_chemical_formula_weight 333.34
_chemical_name_systematic
;
<i>N</i>'-[bis(2-hydroxyphenyl)methylidene]pyridine-4-carbohydrazide
;
_space_group_crystal_system monoclinic
_space_group_IT_number 15
_space_group_name_Hall '-C 2yc'
_space_group_name_H-M_alt 'C 1 2/c 1'
_atom_sites_solution_hydrogens mixed
_cell_angle_alpha 90
_cell_angle_beta 115.7390(10)
_cell_angle_gamma 90
_cell_formula_units_Z 8
_cell_length_a 20.6917(6)
_cell_length_b 10.1392(3)
_cell_length_c 16.9544(5)
_cell_measurement_reflns_used 8181
_cell_measurement_temperature 173(2)
_cell_measurement_theta_max 28.29
_cell_measurement_theta_min 2.19
_cell_measurement_wavelength 0.71073
_cell_volume 3204.07(17)
_computing_cell_refinement 'SAINT-Plus (Bruker, 2016) [1]'
_computing_data_collection 'APEX3 (Bruker, 2016) [1]'
_computing_data_reduction 'SAINT-Plus and XPREP (Bruker 2016) [1]'
_computing_molecular_graphics 'Ortep for Windows (Farrugia, 2012) and Mercury (Macrae et al., 2006) [4]'
_computing_publication_material 'WinGX publication routines (Farrugia, 2012) [5]'
_computing_structure_refinement 'SHELXL-2018/3 (Sheldrick, 2015) [3]'
_computing_structure_solution 'SHELXT-2014 (Sheldrick, 2015) [2]'
_diffrn_ambient_temperature 173(2)
_diffrn_measured_fraction_theta_full 1
_diffrn_measured_fraction_theta_max 1
_diffrn_measurement_device_type 'Bruker D8 Venture Photon CCD area detector'
_diffrn_measurement_method '\w scans'
_diffrn_radiation_monochromator graphite
_diffrn_radiation_probe x-ray
_diffrn_radiation_type MoK\a
_diffrn_radiation_wavelength 0.71073
_diffrn_reflns_av_R_equivalents 0.0371
_diffrn_reflns_av_unetI/netI 0.0209
_diffrn_reflns_Laue_measured_fraction_full 1
_diffrn_reflns_Laue_measured_fraction_max 1
_diffrn_reflns_limit_h_max 22
_diffrn_reflns_limit_h_min -27
_diffrn_reflns_limit_k_max 13
_diffrn_reflns_limit_k_min -13
_diffrn_reflns_limit_l_max 22
_diffrn_reflns_limit_l_min -20
_diffrn_reflns_number 23999
_diffrn_reflns_point_group_measured_fraction_full 1
_diffrn_reflns_point_group_measured_fraction_max 1
_diffrn_reflns_theta_full 25.242
_diffrn_reflns_theta_max 27.995
_diffrn_reflns_theta_min 2.185
_diffrn_standards_interval_count .
_diffrn_standards_interval_time .
_diffrn_standards_number 0
_exptl_absorpt_coefficient_mu 0.096
_exptl_absorpt_correction_T_max 0.7457
_exptl_absorpt_correction_T_min 0.6462
_exptl_absorpt_correction_type multi-scan
_exptl_absorpt_process_details 'SADABS (Bruker, 2016) [1]'
_exptl_crystal_colour colourless
_exptl_crystal_density_diffrn 1.382
_exptl_crystal_density_method 'not measured'
_exptl_crystal_description block
_exptl_crystal_F_000 1392
_exptl_crystal_size_max 0.36
_exptl_crystal_size_mid 0.25
_exptl_crystal_size_min 0.2
_refine_diff_density_max 0.281
_refine_diff_density_min -0.224
_refine_diff_density_rms 0.042
_refine_ls_extinction_method none
_refine_ls_goodness_of_fit_ref 1.044
_refine_ls_hydrogen_treatment mixed
_refine_ls_matrix_type full
_refine_ls_number_constraints 0
_refine_ls_number_parameters 238
_refine_ls_number_reflns 3872
_refine_ls_number_restraints 0
_refine_ls_restrained_S_all 1.044
_refine_ls_R_factor_all 0.0426
_refine_ls_R_factor_gt 0.0364
_refine_ls_shift/su_max 0.001
_refine_ls_shift/su_mean 0
_refine_ls_structure_factor_coef Fsqd
_refine_ls_weighting_details 'w=1/[\s^2^(Fo^2^)+(0.0473P)^2^+2.1225P] where P=(Fo^2^+2Fc^2^)/3'
_refine_ls_weighting_scheme calc
_refine_ls_wR_factor_gt 0.0956
_refine_ls_wR_factor_ref 0.1009
_reflns_Friedel_coverage 0
_reflns_number_gt 3340
_reflns_number_total 3872
_reflns_threshold_expression 'I > 2\s(I)'
_cod_data_source_file suppl_j_ncrs-2022-0356_suppl.cif
_cod_data_source_block 13ms_mgs129_p
_cod_original_cell_volume 3204.07(16)
_cod_original_sg_symbol_H-M 'C 2/c'
_cod_database_code 8107305

loop_
_space_group_symop_operation_xyz
'x, y, z'
'-x, y, -z+1/2'
'x+1/2, y+1/2, z'
'-x+1/2, y+1/2, -z+1/2'
'-x, -y, -z'
'x, -y, z-1/2'
'-x+1/2, -y+1/2, -z'
'x+1/2, -y+1/2, z-1/2'

loop_
_atom_site_label
_atom_site_type_symbol
_atom_site_fract_x
_atom_site_fract_y
_atom_site_fract_z
_atom_site_U_iso_or_equiv
_atom_site_adp_type
_atom_site_occupancy
_atom_site_site_symmetry_order
_atom_site_calc_flag
_atom_site_refinement_flags_posn
_atom_site_refinement_flags_adp
_atom_site_refinement_flags_occupancy
_atom_site_disorder_assembly
_atom_site_disorder_group
C1 C -0.18530(6) 0.48217(11) 0.00875(7) 0.0229(2) Uani 1 1 d . . . . .
C2 C -0.18090(7) 0.59801(12) -0.03244(8) 0.0313(3) Uani 1 1 d . . . . .
H2A H -0.135895 0.629967 -0.02665 0.038 Uiso 1 1 calc R U . . .
C3 C -0.24367(7) 0.66582(13) -0.08216(8) 0.0357(3) Uani 1 1 d . . . . .
H3A H -0.240643 0.744564 -0.110745 0.043 Uiso 1 1 calc R U . . .
C4 C -0.31206(6) 0.51342(12) -0.05324(8) 0.0309(3) Uani 1 1 d . . . . .
H4 H -0.357842 0.483541 -0.060549 0.037 Uiso 1 1 calc R U . . .
C5 C -0.25246(6) 0.43823(11) -0.00302(8) 0.0266(2) Uani 1 1 d . . . . .
H5 H -0.257386 0.358104 0.022907 0.032 Uiso 1 1 calc R U . . .
C6 C -0.12008(6) 0.39996(11) 0.06116(7) 0.0222(2) Uani 1 1 d . . . . .
C7 C 0.06093(5) 0.48892(10) 0.18322(7) 0.0188(2) Uani 1 1 d . . . . .
C8 C 0.05681(5) 0.63347(10) 0.16316(7) 0.0192(2) Uani 1 1 d . . . . .
C9 C 0.03440(6) 0.67069(11) 0.07594(8) 0.0273(2) Uani 1 1 d . . . . .
H9 H 0.023726 0.604289 0.032532 0.033 Uiso 1 1 calc R U . . .
C10 C 0.02733(7) 0.80184(12) 0.05115(8) 0.0352(3) Uani 1 1 d . . . . .
H10 H 0.012886 0.825523 -0.008337 0.042 Uiso 1 1 calc R U . . .
C11 C 0.04170(7) 0.89814(12) 0.11462(9) 0.0341(3) Uani 1 1 d . . . . .
H11 H 0.036033 0.988493 0.09816 0.041 Uiso 1 1 calc R U . . .
C12 C 0.06415(6) 0.86438(10) 0.20145(8) 0.0261(2) Uani 1 1 d . . . . .
H12 H 0.0739 0.931475 0.244231 0.031 Uiso 1 1 calc R U . . .
C13 C 0.07259(5) 0.73183(10) 0.22665(7) 0.0195(2) Uani 1 1 d . . . . .
C14 C 0.13043(6) 0.42320(10) 0.23167(7) 0.0203(2) Uani 1 1 d . . . . .
C15 C 0.13587(6) 0.28567(11) 0.24744(7) 0.0244(2) Uani 1 1 d . . . . .
C16 C 0.20348(7) 0.22849(12) 0.29311(8) 0.0302(3) Uani 1 1 d . . . . .
H16 H 0.207129 0.136371 0.30448 0.036 Uiso 1 1 calc R U . . .
C17 C 0.26498(7) 0.30374(13) 0.32192(8) 0.0321(3) Uani 1 1 d . . . . .
H17 H 0.310523 0.263249 0.35287 0.038 Uiso 1 1 calc R U . . .
C18 C 0.26061(6) 0.43870(13) 0.30584(8) 0.0301(3) Uani 1 1 d . . . . .
H18 H 0.302982 0.490499 0.325066 0.036 Uiso 1 1 calc R U . . .
C19 C 0.19407(6) 0.49667(11) 0.26166(7) 0.0246(2) Uani 1 1 d . . . . .
H19 H 0.191331 0.589034 0.25127 0.03 Uiso 1 1 calc R U . . .
N1 N -0.06094(5) 0.47504(9) 0.10727(6) 0.0233(2) Uani 1 1 d . . . . .
N2 N -0.30829(6) 0.62593(10) -0.09190(7) 0.0324(2) Uani 1 1 d . . . . .
N3 N 0.00444(5) 0.41459(9) 0.15336(6) 0.02117(19) Uani 1 1 d . . . . .
O1 O -0.12054(4) 0.28042(8) 0.05804(6) 0.0318(2) Uani 1 1 d . . . . .
O2 O 0.09561(4) 0.69679(8) 0.31188(5) 0.02388(18) Uani 1 1 d . . . . .
O3 O 0.07849(5) 0.20449(8) 0.21997(6) 0.0337(2) Uani 1 1 d . . . . .
H1 H -0.0664(8) 0.5585(16) 0.1199(10) 0.037(4) Uiso 1 1 d . . . . .
H2 H 0.1230(10) 0.768(2) 0.3467(12) 0.062(5) Uiso 1 1 d . . . . .
H3 H 0.0405(11) 0.2535(19) 0.1922(12) 0.058(5) Uiso 1 1 d . . . . .

loop_
_atom_site_aniso_label
_atom_site_aniso_U_11
_atom_site_aniso_U_22
_atom_site_aniso_U_33
_atom_site_aniso_U_23
_atom_site_aniso_U_13
_atom_site_aniso_U_12
C1 0.0216(5) 0.0229(5) 0.0208(5) -0.0020(4) 0.0058(4) -0.0010(4)
C2 0.0266(6) 0.0315(6) 0.0307(6) 0.0057(5) 0.0077(5) -0.0035(5)
C3 0.0360(7) 0.0310(6) 0.0312(6) 0.0088(5) 0.0063(5) 0.0003(5)
C4 0.0230(5) 0.0312(6) 0.0336(6) -0.0019(5) 0.0077(5) 0.0000(5)
C5 0.0235(5) 0.0247(5) 0.0287(5) 0.0002(4) 0.0087(4) -0.0016(4)
C6 0.0207(5) 0.0216(5) 0.0232(5) -0.0007(4) 0.0085(4) -0.0024(4)
C7 0.0202(5) 0.0163(4) 0.0195(5) -0.0010(4) 0.0082(4) 0.0003(4)
C8 0.0155(5) 0.0159(5) 0.0235(5) 0.0006(4) 0.0060(4) -0.0004(4)
C9 0.0299(6) 0.0238(5) 0.0245(5) 0.0006(4) 0.0083(5) -0.0013(4)
C10 0.0415(7) 0.0293(6) 0.0270(6) 0.0092(5) 0.0076(5) 0.0010(5)
C11 0.0366(7) 0.0188(5) 0.0388(7) 0.0094(5) 0.0089(5) 0.0026(5)
C12 0.0231(5) 0.0167(5) 0.0333(6) -0.0014(4) 0.0073(5) -0.0007(4)
C13 0.0143(4) 0.0181(5) 0.0235(5) 0.0007(4) 0.0057(4) -0.0006(4)
C14 0.0206(5) 0.0187(5) 0.0209(5) 0.0003(4) 0.0084(4) 0.0026(4)
C15 0.0277(6) 0.0194(5) 0.0265(5) 0.0001(4) 0.0120(4) 0.0026(4)
C16 0.0346(6) 0.0229(5) 0.0326(6) 0.0046(4) 0.0141(5) 0.0109(5)
C17 0.0263(6) 0.0356(6) 0.0310(6) 0.0036(5) 0.0093(5) 0.0131(5)
C18 0.0198(5) 0.0346(6) 0.0326(6) -0.0002(5) 0.0083(5) 0.0024(5)
C19 0.0212(5) 0.0228(5) 0.0284(5) 0.0011(4) 0.0095(4) 0.0018(4)
N1 0.0183(4) 0.0173(4) 0.0291(5) -0.0023(3) 0.0054(4) 0.0005(3)
N2 0.0290(5) 0.0306(5) 0.0273(5) 0.0012(4) 0.0025(4) 0.0049(4)
N3 0.0189(4) 0.0172(4) 0.0243(4) -0.0013(3) 0.0065(4) 0.0007(3)
O1 0.0260(4) 0.0204(4) 0.0420(5) -0.0021(3) 0.0083(4) -0.0036(3)
O2 0.0253(4) 0.0202(4) 0.0222(4) -0.0016(3) 0.0067(3) -0.0043(3)
O3 0.0315(5) 0.0159(4) 0.0483(5) 0.0011(4) 0.0123(4) -0.0001(3)

loop_
_atom_type_symbol
_atom_type_description
_atom_type_scat_dispersion_real
_atom_type_scat_dispersion_imag
_atom_type_scat_source
C C 0.0033 0.0016 'International Tables Vol C Tables 4.2.6.8 and 6.1.1.4'
H H 0 0 'International Tables Vol C Tables 4.2.6.8 and 6.1.1.4'
N N 0.0061 0.0033 'International Tables Vol C Tables 4.2.6.8 and 6.1.1.4'
O O 0.0106 0.006 'International Tables Vol C Tables 4.2.6.8 and 6.1.1.4'

loop_
_geom_angle_atom_site_label_1
_geom_angle_atom_site_label_2
_geom_angle_atom_site_label_3
_geom_angle
_geom_angle_site_symmetry_1
_geom_angle_site_symmetry_3
C5 C1 C2 118.61(10) . .
C5 C1 C6 119.47(10) . .
C2 C1 C6 121.82(10) . .
C3 C2 C1 118.46(11) . .
C3 C2 H2A 120.8 . .
C1 C2 H2A 120.8 . .
N2 C3 C2 123.24(12) . .
N2 C3 H3A 118.4 . .
C2 C3 H3A 118.4 . .
N2 C4 C5 123.12(11) . .
N2 C4 H4 118.4 . .
C5 C4 H4 118.4 . .
C4 C5 C1 118.71(11) . .
C4 C5 H5 120.6 . .
C1 C5 H5 120.6 . .
O1 C6 N1 124.84(10) . .
O1 C6 C1 122.67(10) . .
N1 C6 C1 112.39(9) . .
N3 C7 C14 116.90(9) . .
N3 C7 C8 121.86(9) . .
C14 C7 C8 121.03(9) . .
C9 C8 C13 118.81(10) . .
C9 C8 C7 117.69(9) . .
C13 C8 C7 123.48(9) . .
C10 C9 C8 121.63(11) . .
C10 C9 H9 119.2 . .
C8 C9 H9 119.2 . .
C9 C10 C11 118.86(11) . .
C9 C10 H10 120.6 . .
C11 C10 H10 120.6 . .
C12 C11 C10 120.83(11) . .
C12 C11 H11 119.6 . .
C10 C11 H11 119.6 . .
C11 C12 C13 120.24(11) . .
C11 C12 H12 119.9 . .
C13 C12 H12 119.9 . .
O2 C13 C12 121.08(10) . .
O2 C13 C8 119.30(9) . .
C12 C13 C8 119.61(10) . .
C19 C14 C15 118.02(10) . .
C19 C14 C7 119.91(9) . .
C15 C14 C7 122.05(10) . .
O3 C15 C16 117.19(10) . .
O3 C15 C14 123.33(10) . .
C16 C15 C14 119.48(10) . .
C17 C16 C15 120.98(11) . .
C17 C16 H16 119.5 . .
C15 C16 H16 119.5 . .
C16 C17 C18 120.26(11) . .
C16 C17 H17 119.9 . .
C18 C17 H17 119.9 . .
C19 C18 C17 119.33(11) . .
C19 C18 H18 120.3 . .
C17 C18 H18 120.3 . .
C18 C19 C14 121.92(11) . .
C18 C19 H19 119 . .
C14 C19 H19 119 . .
C6 N1 N3 119.52(9) . .
C6 N1 H1 119.4(10) . .
N3 N1 H1 118.8(10) . .
C4 N2 C3 117.82(11) . .
C7 N3 N1 117.39(9) . .
C13 O2 H2 107.7(11) . .
C15 O3 H3 106.8(12) . .

loop_
_geom_bond_atom_site_label_1
_geom_bond_atom_site_label_2
_geom_bond_distance
_geom_bond_site_symmetry_2
C1 C5 1.3886(15) .
C1 C2 1.3896(16) .
C1 C6 1.5047(15) .
C2 C3 1.3854(17) .
C2 H2A 0.95 .
C3 N2 1.3366(18) .
C3 H3A 0.95 .
C4 N2 1.3347(17) .
C4 C5 1.3840(16) .
C4 H4 0.95 .
C5 H5 0.95 .
C6 O1 1.2130(13) .
C6 N1 1.3628(13) .
C7 N3 1.2948(13) .
C7 C14 1.4699(14) .
C7 C8 1.4986(14) .
C8 C9 1.3959(15) .
C8 C13 1.3980(14) .
C9 C10 1.3831(16) .
C9 H9 0.95 .
C10 C11 1.3862(19) .
C10 H10 0.95 .
C11 C12 1.3807(17) .
C11 H11 0.95 .
C12 C13 1.3980(14) .
C12 H12 0.95 .
C13 O2 1.3577(13) .
C14 C19 1.4022(15) .
C14 C15 1.4151(15) .
C15 O3 1.3506(14) .
C15 C16 1.3972(16) .
C16 C17 1.3785(18) .
C16 H16 0.95 .
C17 C18 1.3905(18) .
C17 H17 0.95 .
C18 C19 1.3808(15) .
C18 H18 0.95 .
C19 H19 0.95 .
N1 N3 1.3779(12) .
N1 H1 0.892(16) .
O2 H2 0.95(2) .
O3 H3 0.88(2) .

loop_
_geom_hbond_atom_site_label_D
_geom_hbond_atom_site_label_H
_geom_hbond_atom_site_label_A
_geom_hbond_distance_DH
_geom_hbond_distance_HA
_geom_hbond_distance_DA
_geom_hbond_angle_DHA
_geom_hbond_site_symmetry_A
_geom_hbond_publ_flag
N1 H1 O2 0.892(16) 2.068(16) 2.8814(12) 151.1(14) 2 yes
O2 H2 N2 0.95(2) 1.73(2) 2.6512(13) 164.5(18) 8_566 yes
O3 H3 N3 0.88(2) 1.80(2) 2.5802(12) 147.8(18) . yes

loop_
_geom_torsion_atom_site_label_1
_geom_torsion_atom_site_label_2
_geom_torsion_atom_site_label_3
_geom_torsion_atom_site_label_4
_geom_torsion
_geom_torsion_site_symmetry_1
_geom_torsion_site_symmetry_2
_geom_torsion_site_symmetry_3
_geom_torsion_site_symmetry_4
C5 C1 C2 C3 1.17(18) . . . .
C6 C1 C2 C3 177.68(11) . . . .
C1 C2 C3 N2 0.6(2) . . . .
N2 C4 C5 C1 0.74(19) . . . .
C2 C1 C5 C4 -1.80(17) . . . .
C6 C1 C5 C4 -178.38(10) . . . .
C5 C1 C6 O1 37.58(16) . . . .
C2 C1 C6 O1 -138.90(12) . . . .
C5 C1 C6 N1 -146.01(11) . . . .
C2 C1 C6 N1 37.52(15) . . . .
N3 C7 C8 C9 -63.94(14) . . . .
C14 C7 C8 C9 110.79(11) . . . .
N3 C7 C8 C13 114.55(12) . . . .
C14 C7 C8 C13 -70.72(14) . . . .
C13 C8 C9 C10 -0.18(17) . . . .
C7 C8 C9 C10 178.39(11) . . . .
C8 C9 C10 C11 -1.2(2) . . . .
C9 C10 C11 C12 1.4(2) . . . .
C10 C11 C12 C13 -0.14(19) . . . .
C11 C12 C13 O2 179.04(10) . . . .
C11 C12 C13 C8 -1.25(16) . . . .
C9 C8 C13 O2 -178.89(9) . . . .
C7 C8 C13 O2 2.63(15) . . . .
C9 C8 C13 C12 1.40(15) . . . .
C7 C8 C13 C12 -177.08(10) . . . .
N3 C7 C14 C19 176.51(10) . . . .
C8 C7 C14 C19 1.53(15) . . . .
N3 C7 C14 C15 -1.69(15) . . . .
C8 C7 C14 C15 -176.67(10) . . . .
C19 C14 C15 O3 -178.47(10) . . . .
C7 C14 C15 O3 -0.24(17) . . . .
C19 C14 C15 C16 1.10(16) . . . .
C7 C14 C15 C16 179.33(10) . . . .
O3 C15 C16 C17 178.66(11) . . . .
C14 C15 C16 C17 -0.94(18) . . . .
C15 C16 C17 C18 0.01(19) . . . .
C16 C17 C18 C19 0.73(19) . . . .
C17 C18 C19 C14 -0.54(18) . . . .
C15 C14 C19 C18 -0.37(16) . . . .
C7 C14 C19 C18 -178.64(10) . . . .
O1 C6 N1 N3 1.25(17) . . . .
C1 C6 N1 N3 -175.07(9) . . . .
C5 C4 N2 C3 0.97(19) . . . .
C2 C3 N2 C4 -1.6(2) . . . .
C14 C7 N3 N1 -179.52(9) . . . .
C8 C7 N3 N1 -4.59(15) . . . .
C6 N1 N3 C7 168.07(10) . . . .
